data_2300530
loop_
_publ_author_name
'Thomas, J.O.'
'Ersson, N.O.'
'Andersson, Y.'

_publ_section_title
;
 An X-Ray film powder profile refinement of the crystal structure of Ta5
 P3
;
_journal_name_full 'Journal of Applied Crystallography'
_journal_page_first 605
_journal_page_last 607
_journal_volume 13
_journal_year 1980
_chemical_formula_sum 'P3 Ta5'
_chemical_name_systematic 'Ta5 P3'
_space_group_IT_number 62
_symmetry_space_group_name_Hall '-P 2ac 2n'
_symmetry_space_group_name_H-M 'P n m a'
_cell_angle_alpha 90
_cell_angle_beta 90
_cell_angle_gamma 90
_cell_formula_units_Z 8
_cell_length_a 25.321
_cell_length_b 3.4013
_cell_length_c 11.4614
_cell_volume 987.105
_citation_journal_id_ASTM JACGAR
_cod_data_source_file Thomas_JACGAR_1980_561.cif
_cod_data_source_block P3Ta5
_cod_original_cell_volume 987.1052
_cod_database_code 2300530

loop_
_symmetry_equiv_pos_as_xyz
x,y,z
-x+1/2,-y,z+1/2
x+1/2,-y+1/2,-z+1/2
-x,y+1/2,-z
-x,-y,-z
x-1/2,y,-z-1/2
-x-1/2,y-1/2,z-1/2
x,-y-1/2,z

loop_
_atom_site_label
_atom_site_type_symbol
_atom_site_fract_x
_atom_site_fract_y
_atom_site_fract_z
_atom_site_occupancy
_atom_site_U_iso_or_equiv
P5 P 0.357 0.25 0.1688 1 0.0
P1 P 0.0482 0.25 0.768 1 0.0
P6 P 0.4261 0.25 0.9066 1 0.0
P2 P 0.0937 0.25 0.036 1 0.0
Ta10 Ta 0.4996 0.25 0.107 1 0.0
Ta2 Ta 0.1255 0.25 0.2873 1 0.0
Ta6 Ta 0.3239 0.25 0.9505 1 0.0
Ta8 Ta 0.4546 0.25 0.6933 1 0.0
Ta3 Ta 0.137 0.25 0.8454 1 0.0
Ta7 Ta 0.3492 0.25 0.5568 1 0.0
Ta5 Ta 0.2614 0.25 0.3502 1 0.0
Ta1 Ta 0.1011 0.25 0.5714 1 0.0
P4 P 0.3075 0.25 0.7218 1 0.0
Ta9 Ta 0.463 0.25 0.4157 1 0.0
Ta4 Ta 0.2239 0.25 0.6244 1 0.0
P3 P 0.2158 0.25 0.9912 1 0.0
